data_4027207
loop_
_publ_author_name
'Heng Li'
'Lantao Liu'
'Fei Zhao'
'Congyang Wang'
'Chao Wang'
'Qiuling Song'
'Wen-Xiong Zhang'
'Zhenfeng Xi'

_publ_section_title
;
 Carbonylation of 1-Lithiobutadiene with Carbon Monoxide Followed by
 Intramolecular Acyllithiation of C=C Double Bond and Intermolecular
 Acylation with Acid Chloride: Scope, Applications, and Mechanistic
 Aspects
;
_journal_name_full 'Journal of Organic Chemistry'
_journal_page_first 4793
_journal_page_last 4800
_journal_paper_doi 10.1021/jo300631d
_journal_volume 77
_journal_year 2012
_chemical_formula_moiety 'C20 H20 O'
_chemical_formula_sum 'C20 H20 O'
_chemical_formula_weight 276.36
_chemical_name_systematic
; 
 ? 
;
_space_group_IT_number 14
_symmetry_cell_setting monoclinic
_symmetry_space_group_name_Hall '-P 2ybc'
_symmetry_space_group_name_H-M 'P 1 21/c 1'
_atom_sites_solution_hydrogens geom
_atom_sites_solution_primary direct
_atom_sites_solution_secondary difmap
_audit_creation_method SHELXL-97
_cell_angle_alpha 90.00
_cell_angle_beta 104.76(3)
_cell_angle_gamma 90.00
_cell_formula_units_Z 4
_cell_length_a 10.998(2)
_cell_length_b 13.506(3)
_cell_length_c 10.615(2)
_cell_measurement_reflns_used 4754
_cell_measurement_temperature 173(2)
_cell_measurement_theta_max 27.4785
_cell_measurement_theta_min 1.9150
_cell_volume 1524.7(6)
_computing_cell_refinement 'CrystalClear (Rigaku Inc., 2008)'
_computing_data_collection 'CrystalClear (Rigaku Inc., 2008)'
_computing_data_reduction 'CrystalClear (Rigaku Inc., 2008)'
_computing_molecular_graphics
;
 Mercury: visualization and analysis of crystal structures, C. F. Macrae,
 P. R. Edgington, P. McCabe, E. Pidcock, G. P. Shields, R. Taylor,
 M. Towler and J. van de Streek, J. Appl. Cryst., 39, 453-457, 2006.
;
_computing_publication_material 'SHELX-97 (Sheldrick, 2008)'
_computing_structure_refinement 'SHELX-97 (Sheldrick, 2008)'
_computing_structure_solution 'SHELX-97 (Sheldrick, 2008)'
_diffrn_ambient_temperature 173(2)
_diffrn_detector_area_resol_mean 28.5714
_diffrn_measured_fraction_theta_full 0.995
_diffrn_measured_fraction_theta_max 0.995
_diffrn_measurement_device_type 'Saturn724+ CCD'
_diffrn_measurement_method '\w scans at fixed \c = 45\%'
_diffrn_radiation_monochromator graphite
_diffrn_radiation_source 'fine-focus sealed tube'
_diffrn_radiation_type MoK\a
_diffrn_radiation_wavelength 0.71073
_diffrn_reflns_av_R_equivalents 0.0341
_diffrn_reflns_av_sigmaI/netI 0.0416
_diffrn_reflns_limit_h_max 14
_diffrn_reflns_limit_h_min -11
_diffrn_reflns_limit_k_max 17
_diffrn_reflns_limit_k_min -16
_diffrn_reflns_limit_l_max 13
_diffrn_reflns_limit_l_min -13
_diffrn_reflns_number 7683
_diffrn_reflns_theta_full 27.47
_diffrn_reflns_theta_max 27.47
_diffrn_reflns_theta_min 2.44
_exptl_absorpt_coefficient_mu 0.072
_exptl_absorpt_correction_T_max 1.0000
_exptl_absorpt_correction_T_min 0.6678
_exptl_absorpt_correction_type multi-scan
_exptl_absorpt_process_details 'CrystalClear (Rigaku Inc., 2008)'
_exptl_crystal_colour Colorless
_exptl_crystal_density_diffrn 1.204
_exptl_crystal_description block
_exptl_crystal_F_000 592
_exptl_crystal_size_max 0.26
_exptl_crystal_size_mid 0.23
_exptl_crystal_size_min 0.21
_refine_diff_density_max 0.225
_refine_diff_density_min -0.164
_refine_diff_density_rms 0.038
_refine_ls_extinction_method none
_refine_ls_goodness_of_fit_ref 1.156
_refine_ls_hydrogen_treatment constr
_refine_ls_matrix_type full
_refine_ls_number_parameters 193
_refine_ls_number_reflns 3479
_refine_ls_number_restraints 0
_refine_ls_restrained_S_all 1.156
_refine_ls_R_factor_all 0.0696
_refine_ls_R_factor_gt 0.0615
_refine_ls_shift/su_max 0.001
_refine_ls_shift/su_mean 0.000
_refine_ls_structure_factor_coef Fsqd
_refine_ls_weighting_details 'calc w=1/[\s^2^(Fo^2^)+(0.0331P)^2^+0.6224P] where P=(Fo^2^+2Fc^2^)/3'
_refine_ls_weighting_scheme calc
_refine_ls_wR_factor_gt 0.1220
_refine_ls_wR_factor_ref 0.1268
_reflns_number_gt 3142
_reflns_number_total 3479
_reflns_threshold_expression >2sigma(I)
_cod_data_source_file jo300631d_si_002.cif
_cod_data_source_block a
_cod_original_cell_volume 1524.7(5)
_cod_database_code 4027207

loop_
_symmetry_equiv_pos_as_xyz
'x, y, z'
'-x, y+1/2, -z+1/2'
'-x, -y, -z'
'x, -y-1/2, z-1/2'

loop_
_atom_site_label
_atom_site_type_symbol
_atom_site_fract_x
_atom_site_fract_y
_atom_site_fract_z
_atom_site_U_iso_or_equiv
_atom_site_adp_type
_atom_site_occupancy
_atom_site_symmetry_multiplicity
_atom_site_calc_flag
_atom_site_refinement_flags
O1 O 0.99890(12) 0.15213(9) 0.75693(12) 0.0380(3) Uani 1 1 d .
C1 C 0.90381(15) 0.12513(12) 0.67961(15) 0.0274(3) Uani 1 1 d .
C2 C 0.84855(14) 0.01962(11) 0.67374(15) 0.0254(3) Uani 1 1 d .
C3 C 0.76242(14) 0.01948(12) 0.53571(15) 0.0259(3) Uani 1 1 d .
C4 C 0.75189(15) 0.10886(12) 0.47978(15) 0.0280(3) Uani 1 1 d .
C5 C 0.82462(16) 0.18743(12) 0.56965(16) 0.0303(4) Uani 1 1 d .
H5 H 0.7640 0.2272 0.6049 0.036 Uiso 1 1 calc R
C6 C 0.95343(15) -0.05757(13) 0.68929(17) 0.0318(4) Uani 1 1 d .
H6A H 0.9183 -0.1239 0.6926 0.048 Uiso 1 1 calc R
H6C H 1.0180 -0.0449 0.7702 0.048 Uiso 1 1 calc R
H6B H 0.9910 -0.0533 0.6151 0.048 Uiso 1 1 calc R
C7 C 0.77826(14) 0.01494(11) 0.78142(15) 0.0251(3) Uani 1 1 d .
C8 C 0.83209(15) -0.02784(12) 0.90198(15) 0.0287(4) Uani 1 1 d .
H8 H 0.9112 -0.0600 0.9161 0.034 Uiso 1 1 calc R
C9 C 0.77170(17) -0.02415(13) 1.00191(16) 0.0346(4) Uani 1 1 d .
H9 H 0.8093 -0.0545 1.0832 0.042 Uiso 1 1 calc R
C10 C 0.65753(17) 0.02328(14) 0.98387(17) 0.0374(4) Uani 1 1 d .
H10 H 0.6173 0.0270 1.0530 0.045 Uiso 1 1 calc R
C11 C 0.60189(16) 0.06552(14) 0.86384(17) 0.0360(4) Uani 1 1 d .
H11 H 0.5225 0.0973 0.8501 0.043 Uiso 1 1 calc R
C12 C 0.66198(15) 0.06145(12) 0.76394(16) 0.0302(4) Uani 1 1 d .
H12 H 0.6233 0.0908 0.6822 0.036 Uiso 1 1 calc R
C13 C 0.70986(15) -0.07528(12) 0.47321(15) 0.0276(3) Uani 1 1 d .
C14 C 0.62268(17) -0.13030(13) 0.51815(17) 0.0361(4) Uani 1 1 d .
H14 H 0.5917 -0.1058 0.5879 0.043 Uiso 1 1 calc R
C15 C 0.58053(19) -0.22109(14) 0.46157(19) 0.0431(5) Uani 1 1 d .
H15 H 0.5206 -0.2581 0.4926 0.052 Uiso 1 1 calc R
C16 C 0.62547(18) -0.25760(14) 0.36057(19) 0.0420(5) Uani 1 1 d .
H16 H 0.5974 -0.3200 0.3230 0.050 Uiso 1 1 calc R
C17 C 0.71096(18) -0.20344(15) 0.3145(2) 0.0449(5) Uani 1 1 d .
H17 H 0.7415 -0.2283 0.2446 0.054 Uiso 1 1 calc R
C18 C 0.75249(17) -0.11283(13) 0.36989(18) 0.0376(4) Uani 1 1 d .
H18 H 0.8110 -0.0757 0.3370 0.045 Uiso 1 1 calc R
C19 C 0.67836(19) 0.13492(14) 0.34446(17) 0.0404(4) Uani 1 1 d .
H19C H 0.7365 0.1496 0.2906 0.061 Uiso 1 1 calc R
H19B H 0.6261 0.1931 0.3476 0.061 Uiso 1 1 calc R
H19A H 0.6245 0.0790 0.3067 0.061 Uiso 1 1 calc R
C20 C 0.90311(19) 0.25854(13) 0.51047(19) 0.0411(4) Uani 1 1 d .
H20B H 0.9556 0.2205 0.4658 0.062 Uiso 1 1 calc R
H20C H 0.9570 0.2984 0.5798 0.062 Uiso 1 1 calc R
H20A H 0.8471 0.3022 0.4479 0.062 Uiso 1 1 calc R

loop_
_atom_site_aniso_label
_atom_site_aniso_U_11
_atom_site_aniso_U_22
_atom_site_aniso_U_33
_atom_site_aniso_U_23
_atom_site_aniso_U_13
_atom_site_aniso_U_12
O1 0.0355(7) 0.0392(7) 0.0371(7) -0.0049(6) 0.0052(5) -0.0089(5)
C1 0.0301(8) 0.0282(8) 0.0269(8) -0.0049(7) 0.0125(6) -0.0018(6)
C2 0.0255(7) 0.0245(8) 0.0255(8) -0.0007(6) 0.0053(6) 0.0013(6)
C3 0.0268(8) 0.0268(8) 0.0251(8) -0.0011(6) 0.0084(6) -0.0003(6)
C4 0.0315(8) 0.0285(8) 0.0248(8) 0.0006(7) 0.0085(6) 0.0012(7)
C5 0.0382(9) 0.0235(8) 0.0311(9) -0.0019(7) 0.0120(7) 0.0003(7)
C6 0.0287(8) 0.0332(9) 0.0339(9) -0.0020(7) 0.0086(7) 0.0049(7)
C7 0.0280(8) 0.0219(7) 0.0249(8) -0.0013(6) 0.0061(6) -0.0025(6)
C8 0.0296(8) 0.0270(8) 0.0272(8) 0.0019(7) 0.0030(6) -0.0015(6)
C9 0.0396(9) 0.0385(10) 0.0237(8) 0.0028(7) 0.0043(7) -0.0088(8)
C10 0.0408(10) 0.0452(11) 0.0296(9) -0.0060(8) 0.0153(7) -0.0103(8)
C11 0.0311(9) 0.0412(10) 0.0380(10) -0.0032(8) 0.0133(7) 0.0008(7)
C12 0.0304(8) 0.0326(9) 0.0270(8) 0.0022(7) 0.0062(7) 0.0021(7)
C13 0.0292(8) 0.0253(8) 0.0254(8) 0.0002(6) 0.0016(6) 0.0009(6)
C14 0.0438(10) 0.0335(9) 0.0313(9) 0.0017(7) 0.0099(7) -0.0069(8)
C15 0.0474(11) 0.0342(10) 0.0430(11) 0.0055(8) 0.0029(9) -0.0120(8)
C16 0.0418(11) 0.0284(9) 0.0463(11) -0.0053(8) -0.0061(9) 0.0003(8)
C17 0.0412(11) 0.0429(11) 0.0484(12) -0.0184(9) 0.0073(9) 0.0012(9)
C18 0.0355(9) 0.0379(10) 0.0407(10) -0.0104(8) 0.0121(8) -0.0060(8)
C19 0.0508(11) 0.0369(10) 0.0307(9) 0.0058(8) 0.0048(8) 0.0027(8)
C20 0.0547(12) 0.0272(9) 0.0429(11) 0.0015(8) 0.0152(9) -0.0078(8)

loop_
_atom_type_symbol
_atom_type_description
_atom_type_scat_dispersion_real
_atom_type_scat_dispersion_imag
_atom_type_scat_source
C C 0.0033 0.0016 'International Tables Vol C Tables 4.2.6.8 and 6.1.1.4'
H H 0.0000 0.0000 'International Tables Vol C Tables 4.2.6.8 and 6.1.1.4'
O O 0.0106 0.0060 'International Tables Vol C Tables 4.2.6.8 and 6.1.1.4'

loop_
_geom_angle_atom_site_label_1
_geom_angle_atom_site_label_2
_geom_angle_atom_site_label_3
_geom_angle
O1 C1 C5 125.55(15)
O1 C1 C2 124.67(15)
C5 C1 C2 109.71(13)
C3 C2 C6 111.59(13)
C3 C2 C7 114.01(13)
C6 C2 C7 113.56(13)
C3 C2 C1 100.43(12)
C6 C2 C1 110.23(13)
C7 C2 C1 105.99(12)
C4 C3 C13 126.74(15)
C4 C3 C2 112.76(14)
C13 C3 C2 120.24(14)
C3 C4 C19 126.99(16)
C3 C4 C5 112.41(14)
C19 C4 C5 120.60(15)
C4 C5 C1 101.74(13)
C4 C5 C20 116.40(14)
C1 C5 C20 112.96(15)
C4 C5 H5 108.4
C1 C5 H5 108.4
C20 C5 H5 108.4
C2 C6 H6A 109.5
C2 C6 H6C 109.5
H6A C6 H6C 109.5
C2 C6 H6B 109.5
H6A C6 H6B 109.5
H6C C6 H6B 109.5
C8 C7 C12 118.06(15)
C8 C7 C2 121.66(14)
C12 C7 C2 120.07(14)
C9 C8 C7 120.90(16)
C9 C8 H8 119.5
C7 C8 H8 119.5
C10 C9 C8 120.43(16)
C10 C9 H9 119.8
C8 C9 H9 119.8
C9 C10 C11 119.43(16)
C9 C10 H10 120.3
C11 C10 H10 120.3
C12 C11 C10 120.09(16)
C12 C11 H11 120.0
C10 C11 H11 120.0
C11 C12 C7 121.07(16)
C11 C12 H12 119.5
C7 C12 H12 119.5
C14 C13 C18 118.38(16)
C14 C13 C3 122.01(15)
C18 C13 C3 119.56(15)
C13 C14 C15 120.39(17)
C13 C14 H14 119.8
C15 C14 H14 119.8
C16 C15 C14 120.26(18)
C16 C15 H15 119.9
C14 C15 H15 119.9
C17 C16 C15 119.89(17)
C17 C16 H16 120.1
C15 C16 H16 120.1
C16 C17 C18 120.05(18)
C16 C17 H17 120.0
C18 C17 H17 120.0
C17 C18 C13 121.02(17)
C17 C18 H18 119.5
C13 C18 H18 119.5
C4 C19 H19C 109.5
C4 C19 H19B 109.5
H19C C19 H19B 109.5
C4 C19 H19A 109.5
H19C C19 H19A 109.5
H19B C19 H19A 109.5
C5 C20 H20B 109.5
C5 C20 H20C 109.5
H20B C20 H20C 109.5
C5 C20 H20A 109.5
H20B C20 H20A 109.5
H20C C20 H20A 109.5

loop_
_geom_bond_atom_site_label_1
_geom_bond_atom_site_label_2
_geom_bond_distance
O1 C1 1.209(2)
C1 C5 1.520(2)
C1 C2 1.544(2)
C2 C3 1.529(2)
C2 C6 1.532(2)
C2 C7 1.536(2)
C3 C4 1.337(2)
C3 C13 1.489(2)
C4 C19 1.500(2)
C4 C5 1.512(2)
C5 C20 1.529(2)
C5 H5 1.0000
C6 H6A 0.9800
C6 H6C 0.9800
C6 H6B 0.9800
C7 C8 1.391(2)
C7 C12 1.394(2)
C8 C9 1.388(2)
C8 H8 0.9500
C9 C10 1.379(3)
C9 H9 0.9500
C10 C11 1.388(3)
C10 H10 0.9500
C11 C12 1.386(2)
C11 H11 0.9500
C12 H12 0.9500
C13 C14 1.390(2)
C13 C18 1.394(2)
C14 C15 1.392(3)
C14 H14 0.9500
C15 C16 1.381(3)
C15 H15 0.9500
C16 C17 1.376(3)
C16 H16 0.9500
C17 C18 1.384(3)
C17 H17 0.9500
C18 H18 0.9500
C19 H19C 0.9800
C19 H19B 0.9800
C19 H19A 0.9800
C20 H20B 0.9800
C20 H20C 0.9800
C20 H20A 0.9800

loop_
_geom_torsion_atom_site_label_1
_geom_torsion_atom_site_label_2
_geom_torsion_atom_site_label_3
_geom_torsion_atom_site_label_4
_geom_torsion
O1 C1 C2 C3 -161.11(15)
C5 C1 C2 C3 15.95(15)
O1 C1 C2 C6 -43.3(2)
C5 C1 C2 C6 133.76(14)
O1 C1 C2 C7 80.00(19)
C5 C1 C2 C7 -102.95(14)
C6 C2 C3 C4 -125.45(15)
C7 C2 C3 C4 104.23(16)
C1 C2 C3 C4 -8.64(17)
C6 C2 C3 C13 49.10(19)
C7 C2 C3 C13 -81.22(18)
C1 C2 C3 C13 165.91(13)
C13 C3 C4 C19 4.1(3)
C2 C3 C4 C19 178.20(16)
C13 C3 C4 C5 -176.06(15)
C2 C3 C4 C5 -1.93(19)
C3 C4 C5 C1 11.79(18)
C19 C4 C5 C1 -168.34(15)
C3 C4 C5 C20 135.02(16)
C19 C4 C5 C20 -45.1(2)
O1 C1 C5 C4 159.92(16)
C2 C1 C5 C4 -17.10(16)
O1 C1 C5 C20 34.4(2)
C2 C1 C5 C20 -142.64(14)
C3 C2 C7 C8 151.30(14)
C6 C2 C7 C8 22.0(2)
C1 C2 C7 C8 -99.19(16)
C3 C2 C7 C12 -34.1(2)
C6 C2 C7 C12 -163.47(14)
C1 C2 C7 C12 75.37(18)
C12 C7 C8 C9 -0.1(2)
C2 C7 C8 C9 174.58(15)
C7 C8 C9 C10 -0.8(3)
C8 C9 C10 C11 1.4(3)
C9 C10 C11 C12 -1.2(3)
C10 C11 C12 C7 0.3(3)
C8 C7 C12 C11 0.3(2)
C2 C7 C12 C11 -174.40(15)
C4 C3 C13 C14 -118.9(2)
C2 C3 C13 C14 67.3(2)
C4 C3 C13 C18 63.8(2)
C2 C3 C13 C18 -109.91(18)
C18 C13 C14 C15 0.6(3)
C3 C13 C14 C15 -176.64(16)
C13 C14 C15 C16 0.3(3)
C14 C15 C16 C17 -0.9(3)
C15 C16 C17 C18 0.4(3)
C16 C17 C18 C13 0.6(3)
C14 C13 C18 C17 -1.1(3)
C3 C13 C18 C17 176.27(17)
